data_7707347
loop_
_publ_author_name
'Wang, Kuiyuan'
'Prior, Timothy J.'
'Hughes, David L.'
'Arbaoui, Abdessamad'
'Redshaw, Carl'

_publ_section_title
;
 Coordination chemistry of [2 + 2] Schiff-base macrocycles derived from
 the dianilines
 [(2-NH<sub>2</sub>C<sub>6</sub>H<sub>4</sub>)<sub>2</sub>X] (X =
 CH<sub>2</sub>CH<sub>2</sub>, O): structural studies and ROP capability
 towards cyclic esters.
;
_journal_issue 23
_journal_name_full 'Dalton transactions (Cambridge, England : 2003)'
_journal_page_first 8057
_journal_page_last 8069
_journal_paper_doi 10.1039/d1dt00711d
_journal_volume 50
_journal_year 2021
_chemical_formula_moiety
;
 C52 H54 N4 O2, Br4 Co [+ 2MeCN]
;
_chemical_formula_sum 'C52 H54 Br4 Co N4 O2'
_chemical_formula_weight 1145.56
_space_group_crystal_system triclinic
_space_group_IT_number 2
_space_group_name_Hall '-P 1'
_space_group_name_H-M_alt 'P -1'
_atom_sites_solution_hydrogens geom
_audit_creation_method SHELXL-2018/1
_audit_update_record
;
2021-01-05 deposited with the CCDC.	2021-05-04 downloaded from the CCDC.
;
_cell_angle_alpha 96.850(3)
_cell_angle_beta 91.115(3)
_cell_angle_gamma 99.672(4)
_cell_formula_units_Z 2
_cell_length_a 12.2629(5)
_cell_length_b 13.2489(6)
_cell_length_c 17.0384(7)
_cell_measurement_reflns_used 12439
_cell_measurement_temperature 100(2)
_cell_measurement_theta_max 30.684
_cell_measurement_theta_min 2.02
_cell_volume 2707.2(2)
_computing_cell_refinement 'CrysAlisPro 1.171.39.46 (Rigaku OD, 2018)'
_computing_data_collection 'CrysAlisPro 1.171.39.46 (Rigaku OD, 2018)'
_computing_data_reduction 'CrysAlisPro 1.171.39.46 (Rigaku OD, 2018)'
_computing_structure_refinement 'SHELXL-2018/1 (Sheldrick, 2018)'
_computing_structure_solution 'SHELXT (Sheldrick, 2015)'
_diffrn_ambient_temperature 100(2)
_diffrn_detector_area_resol_mean 10
_diffrn_measured_fraction_theta_full 0.995
_diffrn_measured_fraction_theta_max 0.995
_diffrn_measurement_device_type
;
Rigaku FRE+ equipped with VHF Varimax confocal mirrors and 
an AFC12 goniometer and HyPix 6000 detector
;
_diffrn_measurement_method \w-scans
_diffrn_radiation_type MoK\a
_diffrn_radiation_wavelength 0.71075
_diffrn_reflns_av_unetI/netI 0.0289
_diffrn_reflns_Laue_measured_fraction_full 0.995
_diffrn_reflns_Laue_measured_fraction_max 0.995
_diffrn_reflns_limit_h_max 12
_diffrn_reflns_limit_h_min -12
_diffrn_reflns_limit_k_max 13
_diffrn_reflns_limit_k_min -13
_diffrn_reflns_limit_l_max 17
_diffrn_reflns_limit_l_min -17
_diffrn_reflns_number 10619
_diffrn_reflns_point_group_measured_fraction_full 0.995
_diffrn_reflns_point_group_measured_fraction_max 0.995
_diffrn_reflns_theta_full 21.726
_diffrn_reflns_theta_max 21.726
_diffrn_reflns_theta_min 1.571
_diffrn_source 'Rotating-anode X-ray tube'
_exptl_absorpt_coefficient_mu 3.309
_exptl_absorpt_correction_T_max 1.000
_exptl_absorpt_correction_T_min 0.65216
_exptl_absorpt_correction_type multi-scan
_exptl_absorpt_process_details
;
CrysAlisPro 1.171.39.46 (Rigaku Oxford Diffraction, 2018)
Empirical absorption correction using spherical harmonics,
 implemented in SCALE3 ABSPACK scaling algorithm.
;
_exptl_crystal_colour orange
_exptl_crystal_density_diffrn 1.405
_exptl_crystal_description block
_exptl_crystal_F_000 1154
_exptl_crystal_size_max 0.100
_exptl_crystal_size_mid 0.040
_exptl_crystal_size_min 0.020
_platon_squeeze_details
;

Composition is 

 C52 H54 N4 O2, Br4 Co [+ 2MeCN]

with the squeeze solvent included in this the composition is:

 C56 H60 N6 O2, Br4 Co 
;
_refine_diff_density_max 1.019
_refine_diff_density_min -1.537
_refine_diff_density_rms 0.209
_refine_ls_extinction_method none
_refine_ls_goodness_of_fit_ref 1.098
_refine_ls_hydrogen_treatment constr
_refine_ls_matrix_type full
_refine_ls_number_parameters 564
_refine_ls_number_reflns 10619
_refine_ls_number_restraints 839
_refine_ls_restrained_S_all 1.057
_refine_ls_R_factor_all 0.1343
_refine_ls_R_factor_gt 0.1136
_refine_ls_shift/su_max 0.000
_refine_ls_shift/su_mean 0.000
_refine_ls_structure_factor_coef Fsqd
_refine_ls_weighting_details 'w=1/[\s^2^(Fo^2^)+(0.0857P)^2^+88.8486P] where P=(Fo^2^+2Fc^2^)/3'
_refine_ls_weighting_scheme calc
_refine_ls_wR_factor_gt 0.2782
_refine_ls_wR_factor_ref 0.2974
_reflns_Friedel_coverage 0.000
_reflns_number_gt 9065
_reflns_number_total 10619
_reflns_threshold_expression 'I > 2\s(I)'
_cod_data_source_file d1dt00711d2.cif
_cod_data_source_block FeROP6
_cod_depositor_comments 'Adding full bibliography for 7707347--7707359.cif.'
_cod_database_code 7707347
_shelx_shelxl_version_number 2018/1
_shelx_space_group_comment
;
The symmetry employed for this shelxl refinement is uniquely defined
by the following loop, which should always be used as a source of
symmetry information in preference to the above space-group names.
They are only intended as comments.
;
_shelx_estimated_absorpt_t_min 0.733
_shelx_estimated_absorpt_t_max 0.937

loop_
_space_group_symop_operation_xyz
'x, y, z'
'-x, -y, -z'

loop_
_atom_site_label
_atom_site_type_symbol
_atom_site_fract_x
_atom_site_fract_y
_atom_site_fract_z
_atom_site_U_iso_or_equiv
_atom_site_adp_type
_atom_site_occupancy
_atom_site_site_symmetry_order
_atom_site_calc_flag
_atom_site_refinement_flags_posn
_atom_site_refinement_flags_adp
_atom_site_refinement_flags_occupancy
_atom_site_disorder_assembly
_atom_site_disorder_group
C1 C 0.3129(15) 0.5298(15) 0.4559(11) 0.027(4) Uani 1 1 d . U . . .
C2 C 0.4168(16) 0.5928(16) 0.4428(12) 0.031(4) Uani 1 1 d . U . . .
C3 C 0.4699(16) 0.6609(15) 0.5050(11) 0.027(4) Uani 1 1 d . U . . .
H3 H 0.537816 0.702939 0.495378 0.033 Uiso 1 1 calc R U . . .
C4 C 0.4303(16) 0.6716(15) 0.5803(11) 0.028(4) Uani 1 1 d . U . . .
C5 C 0.3327(16) 0.6086(14) 0.5931(11) 0.027(4) Uani 1 1 d . U . . .
H5 H 0.303451 0.613794 0.644395 0.032 Uiso 1 1 calc R U . . .
C6 C 0.2761(15) 0.5379(15) 0.5339(10) 0.024(4) Uani 1 1 d . U . . .
C7 C 0.4896(17) 0.7596(16) 0.6426(12) 0.034(4) Uani 1 1 d . U . . .
C9 C 0.6114(16) 0.7518(17) 0.6513(12) 0.036(5) Uani 1 1 d . U . . .
H9A H 0.618336 0.683565 0.665585 0.054 Uiso 1 1 calc R U . . .
H9B H 0.646948 0.761548 0.601116 0.054 Uiso 1 1 calc R U . . .
H9C H 0.647439 0.805175 0.692870 0.054 Uiso 1 1 calc R U . . .
C8 C 0.474(2) 0.8633(17) 0.6206(15) 0.053(6) Uani 1 1 d . U . . .
H8A H 0.394938 0.865658 0.615504 0.079 Uiso 1 1 calc R U . . .
H8B H 0.509043 0.917712 0.661899 0.079 Uiso 1 1 calc R U . . .
H8C H 0.508552 0.874085 0.570145 0.079 Uiso 1 1 calc R U . . .
C10 C 0.4388(17) 0.7484(19) 0.7238(12) 0.046(5) Uani 1 1 d . U . . .
H10A H 0.447571 0.681497 0.739830 0.070 Uiso 1 1 calc R U . . .
H10B H 0.476695 0.803892 0.763127 0.070 Uiso 1 1 calc R U . . .
H10C H 0.359942 0.752740 0.720106 0.070 Uiso 1 1 calc R U . . .
C11 C 0.1701(15) 0.4803(15) 0.5503(11) 0.027(4) Uani 1 1 d . U . . .
H11 H 0.145736 0.486741 0.602998 0.033 Uiso 1 1 calc R U . . .
C12 C 0.0021(15) 0.3592(15) 0.5041(11) 0.025(4) Uani 1 1 d . U . . .
C13 C -0.0513(16) 0.3585(16) 0.5757(11) 0.029(4) Uani 1 1 d . U . . .
H13 H -0.016820 0.400820 0.621372 0.035 Uiso 1 1 calc R U . . .
C14 C -0.1522(16) 0.2982(15) 0.5814(12) 0.030(4) Uani 1 1 d . U . . .
H14 H -0.188264 0.299254 0.630230 0.037 Uiso 1 1 calc R U . . .
C15 C -0.2020(18) 0.2340(18) 0.5131(13) 0.042(5) Uani 1 1 d . U . . .
H15 H -0.271082 0.190130 0.516277 0.050 Uiso 1 1 calc R U . . .
C16 C -0.1500(16) 0.2353(16) 0.4422(13) 0.034(4) Uani 1 1 d . U . . .
H16 H -0.184816 0.191815 0.397196 0.041 Uiso 1 1 calc R U . . .
C17 C -0.0474(16) 0.2984(15) 0.4335(11) 0.027(4) Uani 1 1 d . U . . .
C18 C 0.0028(15) 0.2997(14) 0.3546(10) 0.023(4) Uani 1 1 d . U . . .
H18A H 0.028231 0.372197 0.345550 0.028 Uiso 1 1 calc R U . . .
H18B H -0.054625 0.268335 0.313123 0.028 Uiso 1 1 calc R U . . .
C19 C 0.1017(15) 0.2409(14) 0.3464(11) 0.026(4) Uani 1 1 d . U . . .
H19A H 0.129712 0.243629 0.292500 0.031 Uiso 1 1 calc R U . . .
H19B H 0.161948 0.276688 0.384406 0.031 Uiso 1 1 calc R U . . .
C20 C 0.0741(15) 0.1303(15) 0.3608(10) 0.025(4) Uani 1 1 d . U . . .
C21 C 0.1136(17) 0.0972(16) 0.4276(12) 0.034(5) Uani 1 1 d . U . . .
H21 H 0.155588 0.146713 0.466334 0.041 Uiso 1 1 calc R U . . .
C22 C 0.0953(18) -0.0027(17) 0.4404(13) 0.042(5) Uani 1 1 d . U . . .
H22 H 0.127206 -0.022088 0.486369 0.050 Uiso 1 1 calc R U . . .
C23 C 0.0306(19) -0.0771(17) 0.3875(14) 0.048(6) Uani 1 1 d . U . . .
H23 H 0.016918 -0.147143 0.397173 0.057 Uiso 1 1 calc R U . . .
C24 C -0.0131(16) -0.0485(16) 0.3216(13) 0.036(5) Uani 1 1 d . U . . .
H24 H -0.059251 -0.098090 0.285128 0.043 Uiso 1 1 calc R U . . .
C25 C 0.0098(15) 0.0526(14) 0.3081(11) 0.025(4) Uani 1 1 d . U . . .
C26 C -0.0821(17) 0.0282(15) 0.1754(12) 0.033(5) Uani 1 1 d . U . . .
H26 H -0.111967 -0.041797 0.179511 0.040 Uiso 1 1 calc R U . . .
C27 C -0.0456(14) 0.1742(14) 0.0942(10) 0.019(3) Uani 1 1 d . U . . .
C28 C -0.0990(15) 0.0725(15) 0.1032(11) 0.026(4) Uani 1 1 d . U . . .
C29 C -0.1698(15) 0.0133(15) 0.0415(11) 0.027(4) Uani 1 1 d . U . . .
H29 H -0.207898 -0.052931 0.049765 0.032 Uiso 1 1 calc R U . . .
C30 C -0.1852(16) 0.0486(15) -0.0303(11) 0.028(4) Uani 1 1 d . U . . .
C31 C -0.1244(14) 0.1412(14) -0.0422(11) 0.023(4) Uani 1 1 d . U . . .
H31 H -0.129914 0.163570 -0.092800 0.027 Uiso 1 1 calc R U . . .
C32 C -0.0531(15) 0.2062(15) 0.0169(11) 0.024(4) Uani 1 1 d . U . . .
C33 C -0.2687(13) -0.0142(13) -0.0923(10) 0.030(5) Uani 1 1 d D U . . .
C34A C -0.384(2) -0.013(2) -0.0604(18) 0.045(5) Uiso 0.648(19) 1 d D U P A 1
H34A H -0.395433 0.059094 -0.048235 0.067 Uiso 0.648(19) 1 calc R U P A 1
H34B H -0.440164 -0.049264 -0.100281 0.067 Uiso 0.648(19) 1 calc R U P A 1
H34C H -0.391043 -0.046357 -0.012176 0.067 Uiso 0.648(19) 1 calc R U P A 1
C35A C -0.252(3) -0.124(2) -0.1109(19) 0.045(5) Uiso 0.648(19) 1 d D U P A 1
H35A H -0.307719 -0.160980 -0.150975 0.067 Uiso 0.648(19) 1 calc R U P A 1
H35B H -0.177828 -0.125836 -0.131072 0.067 Uiso 0.648(19) 1 calc R U P A 1
H35C H -0.259319 -0.158304 -0.062703 0.067 Uiso 0.648(19) 1 calc R U P A 1
C36A C -0.268(3) 0.032(2) -0.1715(16) 0.045(5) Uiso 0.648(19) 1 d D U P A 1
H36A H -0.278867 0.103858 -0.161631 0.067 Uiso 0.648(19) 1 calc R U P A 1
H36B H -0.196986 0.028806 -0.196103 0.067 Uiso 0.648(19) 1 calc R U P A 1
H36C H -0.328131 -0.007869 -0.206951 0.067 Uiso 0.648(19) 1 calc R U P A 1
C34B C -0.354(4) 0.048(4) -0.111(3) 0.045(5) Uiso 0.352(19) 1 d D U P A 2
H34D H -0.395505 0.063345 -0.064182 0.067 Uiso 0.352(19) 1 calc R U P A 2
H34E H -0.318081 0.112300 -0.129353 0.067 Uiso 0.352(19) 1 calc R U P A 2
H34F H -0.405192 0.008335 -0.153511 0.067 Uiso 0.352(19) 1 calc R U P A 2
C35B C -0.324(4) -0.116(3) -0.065(3) 0.045(5) Uiso 0.352(19) 1 d D U P A 2
H35D H -0.267154 -0.155964 -0.052213 0.067 Uiso 0.352(19) 1 calc R U P A 2
H35E H -0.365521 -0.100887 -0.017327 0.067 Uiso 0.352(19) 1 calc R U P A 2
H35F H -0.374717 -0.155439 -0.106776 0.067 Uiso 0.352(19) 1 calc R U P A 2
C36B C -0.202(4) -0.041(4) -0.163(3) 0.045(5) Uiso 0.352(19) 1 d D U P A 2
H36D H -0.147149 -0.081148 -0.148356 0.067 Uiso 0.352(19) 1 calc R U P A 2
H36E H -0.252001 -0.080735 -0.205651 0.067 Uiso 0.352(19) 1 calc R U P A 2
H36F H -0.164889 0.023230 -0.181494 0.067 Uiso 0.352(19) 1 calc R U P A 2
C37 C 0.0061(13) 0.3028(14) -0.0001(10) 0.017(3) Uani 1 1 d . U . . .
H37 H 0.001872 0.320388 -0.052364 0.020 Uiso 1 1 calc R U . . .
C38 C 0.1287(15) 0.4642(15) 0.0465(11) 0.027(4) Uani 1 1 d . U . . .
C39 C 0.1411(14) 0.5033(14) -0.0242(11) 0.022(4) Uani 1 1 d . U . . .
H39 H 0.103773 0.465739 -0.070833 0.027 Uiso 1 1 calc R U . . .
C40 C 0.2070(14) 0.5964(14) -0.0277(11) 0.023(4) Uani 1 1 d . U . . .
H40 H 0.213709 0.622347 -0.077391 0.027 Uiso 1 1 calc R U . . .
C41 C 0.2633(16) 0.6535(15) 0.0359(12) 0.028(4) Uani 1 1 d . U . . .
H41 H 0.309427 0.717751 0.032134 0.034 Uiso 1 1 calc R U . . .
C42 C 0.2498(15) 0.6129(15) 0.1071(12) 0.026(4) Uani 1 1 d . U . . .
H42 H 0.286711 0.652628 0.153103 0.031 Uiso 1 1 calc R U . . .
C43 C 0.1869(14) 0.5196(14) 0.1157(10) 0.019(3) Uani 1 1 d . U . . .
C44 C 0.1790(15) 0.4785(15) 0.1936(11) 0.024(4) Uani 1 1 d . U . . .
H44A H 0.101109 0.447925 0.201345 0.029 Uiso 1 1 calc R U . . .
H44B H 0.202020 0.535740 0.236629 0.029 Uiso 1 1 calc R U . . .
C45 C 0.2544(14) 0.3942(14) 0.1981(10) 0.023(4) Uani 1 1 d . U . . .
H45A H 0.254510 0.374602 0.252376 0.027 Uiso 1 1 calc R U . . .
H45B H 0.223025 0.331860 0.161492 0.027 Uiso 1 1 calc R U . . .
C46 C 0.3714(15) 0.4314(14) 0.1770(11) 0.024(4) Uani 1 1 d . U . . .
C47 C 0.4060(15) 0.4033(15) 0.1026(11) 0.025(4) Uani 1 1 d . U . . .
H47 H 0.355214 0.359248 0.065507 0.030 Uiso 1 1 calc R U . . .
C48 C 0.5121(16) 0.4369(16) 0.0801(12) 0.032(4) Uani 1 1 d . U . . .
H48 H 0.534170 0.414497 0.028677 0.038 Uiso 1 1 calc R U . . .
C49 C 0.5869(15) 0.5041(15) 0.1331(12) 0.029(4) Uani 1 1 d . U . . .
H49 H 0.659566 0.529335 0.117876 0.034 Uiso 1 1 calc R U . . .
C50 C 0.5530(16) 0.5331(16) 0.2080(12) 0.035(5) Uani 1 1 d . U . . .
H50 H 0.603344 0.578362 0.244621 0.042 Uiso 1 1 calc R U . . .
C51 C 0.4484(14) 0.4979(15) 0.2304(11) 0.023(4) Uani 1 1 d . U . . .
C52 C 0.4626(16) 0.5833(13) 0.3692(11) 0.025(4) Uani 1 1 d . U . . .
H52 H 0.533183 0.622922 0.362479 0.030 Uiso 1 1 calc R U . . .
N1 N 0.1069(12) 0.4204(12) 0.4963(9) 0.024(3) Uani 1 1 d . U . . .
H1 H 0.132254 0.417195 0.448297 0.028 Uiso 1 1 calc R U . . .
N2 N -0.0259(14) 0.0856(13) 0.2337(9) 0.035(4) Uani 1 1 d . U . . .
N3 N 0.0652(11) 0.3669(11) 0.0536(8) 0.018(3) Uani 1 1 d . U . . .
H3A H 0.065940 0.347173 0.101067 0.021 Uiso 1 1 calc R U . . .
N4 N 0.4129(12) 0.5225(13) 0.3089(9) 0.029(4) Uani 1 1 d . U . . .
O1 O 0.2567(10) 0.4689(10) 0.3985(7) 0.031(3) Uani 1 1 d . U . . .
H1A H 0.290743 0.473889 0.356392 0.046 Uiso 1 1 calc R U . . .
O2 O 0.0137(10) 0.2327(9) 0.1504(7) 0.028(3) Uani 1 1 d . U . . .
H2 H 0.014325 0.201224 0.190364 0.042 Uiso 1 1 calc R U . . .
Co1 Co 0.1314(2) 0.3342(2) 0.76317(15) 0.0267(7) Uani 1 1 d . U . . .
Br1 Br 0.21287(18) 0.26050(16) 0.87012(12) 0.0361(6) Uani 1 1 d . U . B 1
Br2 Br 0.22527(17) 0.28202(16) 0.64400(12) 0.0336(6) Uani 1 1 d . U . C 1
Br3 Br 0.14317(19) 0.51846(18) 0.76437(12) 0.0414(6) Uani 1 1 d . U . D 1
Br4 Br -0.0593(2) 0.2747(2) 0.77618(15) 0.0601(8) Uani 1 1 d . U . E 1

loop_
_atom_site_aniso_label
_atom_site_aniso_U_11
_atom_site_aniso_U_22
_atom_site_aniso_U_33
_atom_site_aniso_U_23
_atom_site_aniso_U_13
_atom_site_aniso_U_12
C1 0.024(8) 0.034(10) 0.019(7) -0.009(6) -0.004(5) 0.001(7)
C2 0.020(8) 0.042(11) 0.026(7) -0.004(7) -0.005(6) -0.002(7)
C3 0.026(10) 0.024(10) 0.029(7) -0.001(6) -0.012(6) 0.001(7)
C4 0.028(8) 0.028(9) 0.025(7) -0.002(7) -0.014(6) 0.006(6)
C5 0.031(8) 0.027(9) 0.021(8) 0.002(7) -0.018(6) 0.003(6)
C6 0.026(8) 0.030(10) 0.014(6) -0.001(6) -0.008(6) 0.005(6)
C7 0.030(9) 0.036(9) 0.031(8) -0.017(7) -0.009(7) 0.006(7)
C9 0.032(8) 0.049(13) 0.023(11) -0.011(10) -0.007(7) 0.007(9)
C8 0.050(15) 0.036(10) 0.068(16) -0.010(10) -0.011(12) 0.009(10)
C10 0.025(11) 0.064(15) 0.036(9) -0.018(9) -0.010(8) -0.013(11)
C11 0.026(8) 0.034(10) 0.019(9) -0.003(7) -0.008(6) 0.004(6)
C12 0.028(8) 0.029(10) 0.022(7) 0.009(6) -0.002(6) 0.005(6)
C13 0.032(8) 0.042(11) 0.021(8) 0.013(8) -0.001(7) 0.018(7)
C14 0.028(8) 0.042(11) 0.030(9) 0.019(8) 0.001(7) 0.022(7)
C15 0.029(10) 0.057(13) 0.043(9) 0.017(8) -0.011(7) 0.010(9)
C16 0.026(9) 0.039(11) 0.039(9) 0.017(8) -0.013(7) 0.005(7)
C17 0.026(8) 0.030(10) 0.026(7) 0.009(6) -0.009(6) 0.010(6)
C18 0.019(9) 0.022(10) 0.023(8) 0.002(7) -0.011(6) -0.009(7)
C19 0.021(9) 0.032(8) 0.020(10) 0.002(7) -0.007(7) -0.005(7)
C20 0.024(10) 0.032(7) 0.018(8) 0.005(6) 0.007(6) 0.003(6)
C21 0.033(11) 0.036(8) 0.030(9) 0.007(7) -0.008(8) -0.002(8)
C22 0.040(12) 0.042(9) 0.044(12) 0.023(8) -0.013(9) -0.004(8)
C23 0.055(14) 0.028(10) 0.062(12) 0.015(8) -0.025(10) 0.008(9)
C24 0.025(11) 0.031(8) 0.052(11) 0.018(8) -0.010(8) -0.001(8)
C25 0.024(10) 0.025(7) 0.027(8) 0.006(6) 0.004(6) 0.008(7)
C26 0.045(12) 0.021(10) 0.032(8) -0.001(6) -0.007(7) 0.006(8)
C27 0.015(8) 0.023(7) 0.017(7) -0.006(5) 0.001(6) 0.003(6)
C28 0.021(9) 0.025(8) 0.032(8) 0.002(6) -0.006(7) 0.007(6)
C29 0.025(10) 0.018(9) 0.037(8) -0.004(6) -0.004(7) 0.010(7)
C30 0.025(10) 0.026(8) 0.031(8) -0.009(7) -0.004(7) 0.006(6)
C31 0.020(9) 0.027(8) 0.022(8) -0.001(6) -0.010(7) 0.011(6)
C32 0.018(9) 0.031(8) 0.022(7) 0.001(6) -0.004(6) -0.001(6)
C33 0.018(10) 0.034(11) 0.036(10) -0.010(9) -0.004(8) 0.005(8)
C37 0.003(8) 0.029(8) 0.018(8) 0.001(6) -0.002(6) 0.005(6)
C38 0.024(10) 0.032(8) 0.022(7) 0.001(6) -0.003(6) -0.002(7)
C39 0.015(9) 0.024(8) 0.027(8) 0.001(7) 0.002(7) 0.005(6)
C40 0.021(9) 0.020(8) 0.028(8) 0.001(6) 0.010(7) 0.010(6)
C41 0.029(10) 0.019(9) 0.037(8) 0.000(6) 0.003(7) 0.003(7)
C42 0.017(9) 0.026(8) 0.033(8) 0.003(7) -0.006(7) 0.003(6)
C43 0.016(9) 0.020(7) 0.020(7) -0.004(5) 0.002(6) 0.006(6)
C44 0.022(9) 0.029(10) 0.019(8) 0.000(7) 0.003(7) 0.002(7)
C45 0.021(7) 0.030(10) 0.014(9) -0.007(7) -0.004(6) 0.002(6)
C46 0.023(7) 0.026(10) 0.021(7) -0.003(7) -0.001(6) 0.003(6)
C47 0.021(7) 0.033(11) 0.017(7) -0.004(7) -0.008(6) 0.001(7)
C48 0.026(8) 0.038(11) 0.031(9) 0.004(8) 0.004(7) 0.006(7)
C49 0.015(9) 0.033(11) 0.038(9) 0.006(8) 0.002(6) 0.006(7)
C50 0.026(8) 0.036(12) 0.037(9) -0.006(8) -0.001(7) -0.002(8)
C51 0.017(7) 0.030(10) 0.022(7) -0.005(6) -0.007(5) 0.011(6)
C52 0.030(10) 0.010(9) 0.030(7) 0.002(6) 0.001(6) -0.010(7)
N1 0.026(7) 0.030(8) 0.014(7) -0.004(6) 0.002(5) 0.007(5)
N2 0.037(10) 0.038(10) 0.026(7) 0.003(6) -0.010(6) 0.001(8)
N3 0.009(7) 0.030(7) 0.013(7) 0.003(5) -0.005(5) 0.001(5)
N4 0.020(8) 0.036(9) 0.027(6) -0.007(6) -0.001(5) 0.002(7)
O1 0.030(7) 0.039(8) 0.016(6) -0.007(5) 0.001(5) -0.010(6)
O2 0.035(8) 0.025(7) 0.020(6) 0.000(5) -0.010(5) -0.001(6)
Co1 0.0270(15) 0.0340(16) 0.0197(14) 0.0041(11) -0.0011(11) 0.0069(12)
Br1 0.0381(13) 0.0362(13) 0.0350(12) 0.0081(10) -0.0016(9) 0.0069(10)
Br2 0.0309(12) 0.0376(13) 0.0284(11) -0.0023(9) -0.0009(9) -0.0006(9)
Br3 0.0492(14) 0.0481(14) 0.0284(12) 0.0053(10) -0.0057(10) 0.0130(11)
Br4 0.0485(16) 0.090(2) 0.0426(15) 0.0092(14) 0.0007(12) 0.0127(14)

loop_
_atom_type_symbol
_atom_type_description
_atom_type_scat_dispersion_real
_atom_type_scat_dispersion_imag
_atom_type_scat_source
C C 0.0033 0.0016 'International Tables Vol C Tables 4.2.6.8 and 6.1.1.4'
H H 0.0000 0.0000 'International Tables Vol C Tables 4.2.6.8 and 6.1.1.4'
N N 0.0061 0.0033 'International Tables Vol C Tables 4.2.6.8 and 6.1.1.4'
O O 0.0106 0.0060 'International Tables Vol C Tables 4.2.6.8 and 6.1.1.4'
Co Co 0.3494 0.9721 'International Tables Vol C Tables 4.2.6.8 and 6.1.1.4'
Br Br -0.2901 2.4595 'International Tables Vol C Tables 4.2.6.8 and 6.1.1.4'

loop_
_geom_angle_atom_site_label_1
_geom_angle_atom_site_label_2
_geom_angle_atom_site_label_3
_geom_angle
_geom_angle_site_symmetry_1
_geom_angle_site_symmetry_3
_geom_angle_publ_flag
O1 C1 C6 122.3(17) . . ?
O1 C1 C2 121.2(17) . . ?
C6 C1 C2 116.5(16) . . ?
C3 C2 C52 121.3(19) . . ?
C3 C2 C1 118.8(18) . . ?
C52 C2 C1 119.9(17) . . ?
C4 C3 C2 124.0(19) . . ?
C4 C3 H3 118.0 . . ?
C2 C3 H3 118.0 . . ?
C5 C4 C3 116.9(17) . . ?
C5 C4 C7 123.5(18) . . ?
C3 C4 C7 119.3(18) . . ?
C4 C5 C6 122.1(19) . . ?
C4 C5 H5 119.0 . . ?
C6 C5 H5 119.0 . . ?
C5 C6 C1 121.5(18) . . ?
C5 C6 C11 118.7(18) . . ?
C1 C6 C11 119.3(16) . . ?
C8 C7 C9 111.7(19) . . ?
C8 C7 C10 107.5(19) . . ?
C9 C7 C10 107.4(17) . . ?
C8 C7 C4 110.6(17) . . ?
C9 C7 C4 110.0(16) . . ?
C10 C7 C4 109.6(18) . . ?
C7 C9 H9A 109.5 . . ?
C7 C9 H9B 109.5 . . ?
H9A C9 H9B 109.5 . . ?
C7 C9 H9C 109.5 . . ?
H9A C9 H9C 109.5 . . ?
H9B C9 H9C 109.5 . . ?
C7 C8 H8A 109.5 . . ?
C7 C8 H8B 109.5 . . ?
H8A C8 H8B 109.5 . . ?
C7 C8 H8C 109.5 . . ?
H8A C8 H8C 109.5 . . ?
H8B C8 H8C 109.5 . . ?
C7 C10 H10A 109.5 . . ?
C7 C10 H10B 109.5 . . ?
H10A C10 H10B 109.5 . . ?
C7 C10 H10C 109.5 . . ?
H10A C10 H10C 109.5 . . ?
H10B C10 H10C 109.5 . . ?
N1 C11 C6 122.7(18) . . ?
N1 C11 H11 118.7 . . ?
C6 C11 H11 118.7 . . ?
C13 C12 N1 122.7(17) . . ?
C13 C12 C17 121.4(18) . . ?
N1 C12 C17 115.9(16) . . ?
C14 C13 C12 121.4(19) . . ?
C14 C13 H13 119.3 . . ?
C12 C13 H13 119.3 . . ?
C13 C14 C15 118.8(19) . . ?
C13 C14 H14 120.6 . . ?
C15 C14 H14 120.6 . . ?
C16 C15 C14 120(2) . . ?
C16 C15 H15 120.1 . . ?
C14 C15 H15 120.1 . . ?
C15 C16 C17 123(2) . . ?
C15 C16 H16 118.5 . . ?
C17 C16 H16 118.5 . . ?
C16 C17 C12 115.5(18) . . ?
C16 C17 C18 120.6(17) . . ?
C12 C17 C18 123.9(17) . . ?
C17 C18 C19 113.1(15) . . ?
C17 C18 H18A 109.0 . . ?
C19 C18 H18A 109.0 . . ?
C17 C18 H18B 109.0 . . ?
C19 C18 H18B 109.0 . . ?
H18A C18 H18B 107.8 . . ?
C20 C19 C18 114.0(15) . . ?
C20 C19 H19A 108.7 . . ?
C18 C19 H19A 108.7 . . ?
C20 C19 H19B 108.7 . . ?
C18 C19 H19B 108.7 . . ?
H19A C19 H19B 107.6 . . ?
C21 C20 C25 114.7(18) . . ?
C21 C20 C19 121.3(17) . . ?
C25 C20 C19 123.9(16) . . ?
C22 C21 C20 123(2) . . ?
C22 C21 H21 118.6 . . ?
C20 C21 H21 118.6 . . ?
C21 C22 C23 121(2) . . ?
C21 C22 H22 119.6 . . ?
C23 C22 H22 119.6 . . ?
C24 C23 C22 119(2) . . ?
C24 C23 H23 120.5 . . ?
C22 C23 H23 120.5 . . ?
C23 C24 C25 119(2) . . ?
C23 C24 H24 120.3 . . ?
C25 C24 H24 120.3 . . ?
C24 C25 C20 123.2(18) . . ?
C24 C25 N2 121.4(17) . . ?
C20 C25 N2 115.3(16) . . ?
N2 C26 C28 118.8(19) . . ?
N2 C26 H26 120.6 . . ?
C28 C26 H26 120.6 . . ?
O2 C27 C28 122.1(16) . . ?
O2 C27 C32 120.8(17) . . ?
C28 C27 C32 116.9(16) . . ?
C29 C28 C27 120.1(17) . . ?
C29 C28 C26 119.2(18) . . ?
C27 C28 C26 120.6(17) . . ?
C30 C29 C28 122.3(19) . . ?
C30 C29 H29 118.9 . . ?
C28 C29 H29 118.9 . . ?
C31 C30 C29 117.5(17) . . ?
C31 C30 C33 122.3(17) . . ?
C29 C30 C33 120.3(18) . . ?
C30 C31 C32 123.8(18) . . ?
C30 C31 H31 118.1 . . ?
C32 C31 H31 118.1 . . ?
C31 C32 C37 120.2(17) . . ?
C31 C32 C27 118.6(17) . . ?
C37 C32 C27 121.1(16) . . ?
C34B C33 C36B 112(2) . . ?
C34B C33 C30 110(3) . . ?
C35A C33 C30 113.1(18) . . ?
C36B C33 C30 106(3) . . ?
C35A C33 C34A 109.2(16) . . ?
C30 C33 C34A 107.5(18) . . ?
C34B C33 C35B 110(2) . . ?
C36B C33 C35B 108(2) . . ?
C30 C33 C35B 112(3) . . ?
C35A C33 C36A 107.2(16) . . ?
C30 C33 C36A 113.4(19) . . ?
C34A C33 C36A 106.2(16) . . ?
C33 C34A H34A 109.5 . . ?
C33 C34A H34B 109.5 . . ?
H34A C34A H34B 109.5 . . ?
C33 C34A H34C 109.5 . . ?
H34A C34A H34C 109.5 . . ?
H34B C34A H34C 109.5 . . ?
C33 C35A H35A 109.5 . . ?
C33 C35A H35B 109.5 . . ?
H35A C35A H35B 109.5 . . ?
C33 C35A H35C 109.5 . . ?
H35A C35A H35C 109.5 . . ?
H35B C35A H35C 109.5 . . ?
C33 C36A H36A 109.5 . . ?
C33 C36A H36B 109.5 . . ?
H36A C36A H36B 109.5 . . ?
C33 C36A H36C 109.5 . . ?
H36A C36A H36C 109.5 . . ?
H36B C36A H36C 109.5 . . ?
C33 C34B H34D 109.5 . . ?
C33 C34B H34E 109.5 . . ?
H34D C34B H34E 109.5 . . ?
C33 C34B H34F 109.5 . . ?
H34D C34B H34F 109.5 . . ?
H34E C34B H34F 109.5 . . ?
C33 C35B H35D 109.5 . . ?
C33 C35B H35E 109.5 . . ?
H35D C35B H35E 109.5 . . ?
C33 C35B H35F 109.5 . . ?
H35D C35B H35F 109.5 . . ?
H35E C35B H35F 109.5 . . ?
C33 C36B H36D 109.5 . . ?
C33 C36B H36E 109.5 . . ?
H36D C36B H36E 109.5 . . ?
C33 C36B H36F 109.5 . . ?
H36D C36B H36F 109.5 . . ?
H36E C36B H36F 109.5 . . ?
N3 C37 C32 121.8(17) . . ?
N3 C37 H37 119.1 . . ?
C32 C37 H37 119.1 . . ?
C39 C38 N3 122.7(16) . . ?
C39 C38 C43 119.8(18) . . ?
N3 C38 C43 117.4(16) . . ?
C40 C39 C38 119.9(18) . . ?
C40 C39 H39 120.0 . . ?
C38 C39 H39 120.0 . . ?
C41 C40 C39 123.2(19) . . ?
C41 C40 H40 118.4 . . ?
C39 C40 H40 118.4 . . ?
C40 C41 C42 116.2(19) . . ?
C40 C41 H41 121.9 . . ?
C42 C41 H41 121.9 . . ?
C43 C42 C41 124.4(18) . . ?
C43 C42 H42 117.8 . . ?
C41 C42 H42 117.8 . . ?
C42 C43 C38 116.4(17) . . ?
C42 C43 C44 121.8(17) . . ?
C38 C43 C44 121.7(17) . . ?
C43 C44 C45 111.1(14) . . ?
C43 C44 H44A 109.4 . . ?
C45 C44 H44A 109.4 . . ?
C43 C44 H44B 109.4 . . ?
C45 C44 H44B 109.4 . . ?
H44A C44 H44B 108.0 . . ?
C46 C45 C44 112.3(16) . . ?
C46 C45 H45A 109.2 . . ?
C44 C45 H45A 109.2 . . ?
C46 C45 H45B 109.2 . . ?
C44 C45 H45B 109.2 . . ?
H45A C45 H45B 107.9 . . ?
C47 C46 C51 117.6(17) . . ?
C47 C46 C45 120.0(16) . . ?
C51 C46 C45 122.4(16) . . ?
C46 C47 C48 122.1(17) . . ?
C46 C47 H47 118.9 . . ?
C48 C47 H47 118.9 . . ?
C47 C48 C49 119.8(19) . . ?
C47 C48 H48 120.1 . . ?
C49 C48 H48 120.1 . . ?
C50 C49 C48 118.6(18) . . ?
C50 C49 H49 120.7 . . ?
C48 C49 H49 120.7 . . ?
C51 C50 C49 121.3(18) . . ?
C51 C50 H50 119.3 . . ?
C49 C50 H50 119.3 . . ?
C50 C51 C46 120.6(17) . . ?
C50 C51 N4 122.4(16) . . ?
C46 C51 N4 116.9(16) . . ?
N4 C52 C2 122.7(18) . . ?
N4 C52 H52 118.7 . . ?
C2 C52 H52 118.7 . . ?
C11 N1 C12 128.6(17) . . ?
C11 N1 H1 115.7 . . ?
C12 N1 H1 115.7 . . ?
C26 N2 C25 126.9(18) . . ?
C37 N3 C38 128.9(16) . . ?
C37 N3 H3A 115.6 . . ?
C38 N3 H3A 115.6 . . ?
C52 N4 C51 131.0(17) . . ?
C1 O1 H1A 109.5 . . ?
C27 O2 H2 109.5 . . ?
Br4 Co1 Br3 103.58(13) . . ?
Br4 Co1 Br2 121.20(13) . . ?
Br3 Co1 Br2 103.93(12) . . ?
Br4 Co1 Br1 101.38(13) . . ?
Br3 Co1 Br1 121.94(13) . . ?
Br2 Co1 Br1 106.18(11) . . ?

loop_
_geom_bond_atom_site_label_1
_geom_bond_atom_site_label_2
_geom_bond_distance
_geom_bond_site_symmetry_2
_geom_bond_publ_flag
C1 O1 1.30(2) . ?
C1 C6 1.41(3) . ?
C1 C2 1.44(3) . ?
C2 C3 1.38(3) . ?
C2 C52 1.39(3) . ?
C3 C4 1.38(3) . ?
C3 H3 0.9500 . ?
C4 C5 1.38(3) . ?
C4 C7 1.55(3) . ?
C5 C6 1.38(3) . ?
C5 H5 0.9500 . ?
C6 C11 1.44(3) . ?
C7 C8 1.51(3) . ?
C7 C9 1.52(3) . ?
C7 C10 1.54(3) . ?
C9 H9A 0.9800 . ?
C9 H9B 0.9800 . ?
C9 H9C 0.9800 . ?
C8 H8A 0.9800 . ?
C8 H8B 0.9800 . ?
C8 H8C 0.9800 . ?
C10 H10A 0.9800 . ?
C10 H10B 0.9800 . ?
C10 H10C 0.9800 . ?
C11 N1 1.29(2) . ?
C11 H11 0.9500 . ?
C12 C13 1.40(3) . ?
C12 N1 1.42(2) . ?
C12 C17 1.43(3) . ?
C13 C14 1.37(3) . ?
C13 H13 0.9500 . ?
C14 C15 1.42(3) . ?
C14 H14 0.9500 . ?
C15 C16 1.38(3) . ?
C15 H15 0.9500 . ?
C16 C17 1.41(3) . ?
C16 H16 0.9500 . ?
C17 C18 1.49(3) . ?
C18 C19 1.55(3) . ?
C18 H18A 0.9900 . ?
C18 H18B 0.9900 . ?
C19 C20 1.50(3) . ?
C19 H19A 0.9900 . ?
C19 H19B 0.9900 . ?
C20 C21 1.37(3) . ?
C20 C25 1.40(3) . ?
C21 C22 1.35(3) . ?
C21 H21 0.9500 . ?
C22 C23 1.38(3) . ?
C22 H22 0.9500 . ?
C23 C24 1.36(3) . ?
C23 H23 0.9500 . ?
C24 C25 1.37(3) . ?
C24 H24 0.9500 . ?
C25 N2 1.47(2) . ?
C26 N2 1.29(2) . ?
C26 C28 1.45(3) . ?
C26 H26 0.9500 . ?
C27 O2 1.29(2) . ?
C27 C28 1.42(3) . ?
C27 C32 1.44(3) . ?
C28 C29 1.42(3) . ?
C29 C30 1.38(3) . ?
C29 H29 0.9500 . ?
C30 C31 1.36(3) . ?
C30 C33 1.52(2) . ?
C31 C32 1.42(2) . ?
C31 H31 0.9500 . ?
C32 C37 1.42(3) . ?
C33 C34B 1.49(3) . ?
C33 C35A 1.51(3) . ?
C33 C36B 1.51(3) . ?
C33 C34A 1.53(3) . ?
C33 C35B 1.53(3) . ?
C33 C36A 1.54(3) . ?
C34A H34A 0.9800 . ?
C34A H34B 0.9800 . ?
C34A H34C 0.9800 . ?
C35A H35A 0.9800 . ?
C35A H35B 0.9800 . ?
C35A H35C 0.9800 . ?
C36A H36A 0.9800 . ?
C36A H36B 0.9800 . ?
C36A H36C 0.9800 . ?
C34B H34D 0.9800 . ?
C34B H34E 0.9800 . ?
C34B H34F 0.9800 . ?
C35B H35D 0.9800 . ?
C35B H35E 0.9800 . ?
C35B H35F 0.9800 . ?
C36B H36D 0.9800 . ?
C36B H36E 0.9800 . ?
C36B H36F 0.9800 . ?
C37 N3 1.29(2) . ?
C37 H37 0.9500 . ?
C38 C39 1.37(3) . ?
C38 N3 1.41(2) . ?
C38 C43 1.42(2) . ?
C39 C40 1.36(3) . ?
C39 H39 0.9500 . ?
C40 C41 1.35(3) . ?
C40 H40 0.9500 . ?
C41 C42 1.39(3) . ?
C41 H41 0.9500 . ?
C42 C43 1.37(3) . ?
C42 H42 0.9500 . ?
C43 C44 1.49(3) . ?
C44 C45 1.57(3) . ?
C44 H44A 0.9900 . ?
C44 H44B 0.9900 . ?
C45 C46 1.50(3) . ?
C45 H45A 0.9900 . ?
C45 H45B 0.9900 . ?
C46 C47 1.37(3) . ?
C46 C51 1.41(3) . ?
C47 C48 1.38(3) . ?
C47 H47 0.9500 . ?
C48 C49 1.40(3) . ?
C48 H48 0.9500 . ?
C49 C50 1.38(3) . ?
C49 H49 0.9500 . ?
C50 C51 1.37(3) . ?
C50 H50 0.9500 . ?
C51 N4 1.43(2) . ?
C52 N4 1.30(2) . ?
C52 H52 0.9500 . ?
N1 H1 0.8800 . ?
N3 H3A 0.8800 . ?
O1 H1A 0.8400 . ?
O2 H2 0.8400 . ?
Co1 Br4 2.363(4) . ?
Co1 Br3 2.419(4) . ?
Co1 Br2 2.439(3) . ?
Co1 Br1 2.440(3) . ?

loop_
_platon_squeeze_void_nr
_platon_squeeze_void_average_x
_platon_squeeze_void_average_y
_platon_squeeze_void_average_z
_platon_squeeze_void_volume
_platon_squeeze_void_count_electrons
_platon_squeeze_void_content
1 0.500 0.000 0.612 509 88 ' '
